data_2100389
loop_
_publ_author_name
'Yashima, Masatomo'
'Tsunekawa, Shin'

_publ_section_title
;
Crystal structures and the oxygen deficiency of tetragonal and monoclinic
zirconium oxide nanoparticles
;
_journal_coeditor_code OG5013
_journal_issue 1
_journal_name_full 'Acta Crystallographica, Section B'
_journal_page_first 161
_journal_page_last 164
_journal_paper_doi 10.1107/S0108768105030570
_journal_volume 62
_journal_year 2006
_space_group_IT_number 137
_symmetry_space_group_name_Hall 'P 4n 2n -1n'
_symmetry_space_group_name_H-M 'P 42/n m c :1'
_cell_angle_alpha 90
_cell_angle_beta 90
_cell_angle_gamma 90
_cell_length_a 3.58651(8)
_cell_length_b 3.58651(8)
_cell_length_c 5.16658(8)
_cod_original_sg_symbol_H-M 'P 42/n m c'
_cod_database_code 2100389

loop_
_symmetry_equiv_pos_site_id
_symmetry_equiv_pos_as_xyz
1 x,y,z
2 -x,-y,z
3 -y+1/2,x+1/2,z+1/2
4 y+1/2,-x+1/2,z+1/2
5 -x+1/2,y+1/2,-z+1/2
6 x+1/2,-y+1/2,-z+1/2
7 y,x,-z
8 -y,-x,-z
9 -x+1/2,-y+1/2,-z+1/2
10 x+1/2,y+1/2,-z+1/2
11 y,-x,-z
12 -y,x,-z
13 x,-y,z
14 -x,y,z
15 -y+1/2,-x+1/2,z+1/2
16 y+1/2,x+1/2,z+1/2

loop_
_atom_site_label
_atom_site_fract_x
_atom_site_fract_y
_atom_site_fract_z
_atom_site_thermal_displace_type
_atom_site_occupancy
_atom_site_type_symbol
Zr 0 0 0 Biso 1.0 M
O 0 0.50000 0.2041(3) Biso 0.984(4) O
